data_7063440
loop_
_publ_author_name
'Srivastava, Komal'
'Ray, Akshay K.'
'Yadav, Sweta'
'Deepa, Melepurath'
'Prakash, Jai'

_publ_section_title
;
 A low-temperature solution route for the synthesis of single crystals of
 BaSe3 and its photovoltaic study
;
_journal_issue 38
_journal_name_full 'New Journal of Chemistry'
_journal_page_first 16869
_journal_page_last 16876
_journal_paper_doi 10.1039/D4NJ03041A
_journal_volume 48
_journal_year 2024
_chemical_formula_sum 'Ba Se3'
_chemical_formula_weight 374.22
_space_group_crystal_system tetragonal
_space_group_IT_number 113
_space_group_name_Hall 'P -4 2ab'
_space_group_name_H-M_alt 'P -4 21 m'
_audit_creation_method SHELXL-2017/1
_audit_update_record
;
2024-06-20 deposited with the CCDC.	2024-09-09 downloaded from the CCDC.
;
_cell_angle_alpha 90
_cell_angle_beta 90
_cell_angle_gamma 90
_cell_formula_units_Z 2
_cell_length_a 7.2871(3)
_cell_length_b 7.2871(3)
_cell_length_c 4.2516(3)
_cell_measurement_reflns_used 3154
_cell_measurement_temperature 298(2)
_cell_measurement_theta_max 30.57
_cell_measurement_theta_min 3.95
_cell_volume 225.77(2)
_computing_structure_refinement 'SHELXL-2017/1 (Sheldrick, 2017)'
_computing_structure_solution 'SHELXT 2018/2 (Sheldrick, 2018)'
_diffrn_ambient_temperature 298(2)
_diffrn_measured_fraction_theta_full 1.000
_diffrn_measured_fraction_theta_max 1.000
_diffrn_measurement_device_type 'Bruker APEX-II CCD'
_diffrn_measurement_method '\f and \w scans'
_diffrn_radiation_type MoK\a
_diffrn_radiation_wavelength 0.71073
_diffrn_reflns_av_R_equivalents 0.0394
_diffrn_reflns_av_unetI/netI 0.0204
_diffrn_reflns_Laue_measured_fraction_full 1.000
_diffrn_reflns_Laue_measured_fraction_max 1.000
_diffrn_reflns_limit_h_max 9
_diffrn_reflns_limit_h_min -10
_diffrn_reflns_limit_k_max 9
_diffrn_reflns_limit_k_min -10
_diffrn_reflns_limit_l_max 6
_diffrn_reflns_limit_l_min -4
_diffrn_reflns_number 3422
_diffrn_reflns_point_group_measured_fraction_full 1.000
_diffrn_reflns_point_group_measured_fraction_max 1.000
_diffrn_reflns_theta_full 25.242
_diffrn_reflns_theta_max 30.567
_diffrn_reflns_theta_min 3.955
_diffrn_source 'fine-focus seald tube'
_exptl_absorpt_coefficient_mu 32.759
_exptl_absorpt_correction_T_max 0.7461
_exptl_absorpt_correction_T_min 0.4055
_exptl_absorpt_correction_type multi-scan
_exptl_absorpt_process_details 'multi-scan (SADABS" Sheldrick, 2016/2)'
_exptl_crystal_colour 'Dark red'
_exptl_crystal_density_diffrn 5.505
_exptl_crystal_description Block
_exptl_crystal_F_000 316
_exptl_crystal_size_max 0.093
_exptl_crystal_size_mid 0.052
_exptl_crystal_size_min 0.041
_refine_diff_density_max 1.441
_refine_diff_density_min -0.409
_refine_diff_density_rms 0.158
_refine_ls_abs_structure_details
;
 Refined as an inversion twin.
;
_refine_ls_abs_structure_Flack 0.09(5)
_refine_ls_extinction_coef 0.0053(10)
_refine_ls_extinction_expression Fc^*^=kFc[1+0.001xFc^2^\l^3^/sin(2\q)]^-1/4^
_refine_ls_extinction_method 'SHELXL-2017/1 (Sheldrick 2017)'
_refine_ls_goodness_of_fit_ref 1.154
_refine_ls_hydrogen_treatment undef
_refine_ls_matrix_type full
_refine_ls_number_parameters 15
_refine_ls_number_reflns 381
_refine_ls_number_restraints 0
_refine_ls_restrained_S_all 1.154
_refine_ls_R_factor_all 0.0149
_refine_ls_R_factor_gt 0.0139
_refine_ls_shift/su_max 0.000
_refine_ls_shift/su_mean 0.000
_refine_ls_structure_factor_coef Fsqd
_refine_ls_weighting_details 'w=1/[\s^2^(Fo^2^)+(0.0139P)^2^+0.0669P] where P=(Fo^2^+2Fc^2^)/3'
_refine_ls_weighting_scheme calc
_refine_ls_wR_factor_gt 0.0324
_refine_ls_wR_factor_ref 0.0329
_reflns_Friedel_coverage 0.608
_reflns_Friedel_fraction_full 1.000
_reflns_Friedel_fraction_max 1.000
_reflns_number_gt 373
_reflns_number_total 381
_reflns_threshold_expression 'I > 2\s(I)'
_cod_data_source_file d4nj03041a2.cif
_cod_data_source_block BaSe3
_cod_depositor_comments 'Adding full bibliography for 7063440.cif.'
_cod_database_code 7063440
_shelx_shelxl_version_number 2017/1
_shelx_space_group_comment
;
The symmetry employed for this shelxl refinement is uniquely defined
by the following loop, which should always be used as a source of
symmetry information in preference to the above space-group names.
They are only intended as comments.
;

loop_
_space_group_symop_operation_xyz
'x, y, z'
'y, -x, -z'
'-y, x, -z'
'x+1/2, -y+1/2, -z'
'-x+1/2, y+1/2, -z'
'-x, -y, z'
'-y+1/2, -x+1/2, z'
'y+1/2, x+1/2, z'

loop_
_atom_site_label
_atom_site_type_symbol
_atom_site_fract_x
_atom_site_fract_y
_atom_site_fract_z
_atom_site_U_iso_or_equiv
_atom_site_adp_type
_atom_site_occupancy
_atom_site_site_symmetry_order
_atom_site_calc_flag
_atom_site_refinement_flags_posn
_atom_site_refinement_flags_adp
_atom_site_refinement_flags_occupancy
_atom_site_disorder_assembly
_atom_site_disorder_group
Ba1 Ba 0.000000 0.000000 0.000000 0.01399(13) Uani 1 4 d S T P . .
Se1 Se 0.19189(5) 0.69189(5) 0.48317(14) 0.01337(14) Uani 1 2 d S T P . .
Se2 Se 0.000000 0.500000 0.17332(17) 0.01341(17) Uani 1 4 d S T P . .

loop_
_atom_site_aniso_label
_atom_site_aniso_U_11
_atom_site_aniso_U_22
_atom_site_aniso_U_33
_atom_site_aniso_U_23
_atom_site_aniso_U_13
_atom_site_aniso_U_12
Ba1 0.01483(15) 0.01483(15) 0.0123(2) 0.000 0.000 0.000
Se1 0.01116(16) 0.01116(16) 0.0178(3) -0.00055(17) -0.00055(17) 0.00006(19)
Se2 0.0121(2) 0.0121(2) 0.0160(4) 0.000 0.000 -0.0004(3)

loop_
_atom_type_symbol
_atom_type_description
_atom_type_scat_dispersion_real
_atom_type_scat_dispersion_imag
_atom_type_scat_source
Ba Ba -0.3244 2.2819 'International Tables Vol C Tables 4.2.6.8 and 6.1.1.4'
Se Se -0.0929 2.2259 'International Tables Vol C Tables 4.2.6.8 and 6.1.1.4'

loop_
_geom_angle_atom_site_label_1
_geom_angle_atom_site_label_2
_geom_angle_atom_site_label_3
_geom_angle
_geom_angle_site_symmetry_1
_geom_angle_site_symmetry_3
_geom_angle_publ_flag
Se1 Ba1 Se1 112.101(9) 2_455 6_565 ?
Se1 Ba1 Se1 104.332(17) 2_455 3_655 ?
Se1 Ba1 Se1 112.101(9) 6_565 3_655 ?
Se1 Ba1 Se1 112.101(9) 2_455 1_545 ?
Se1 Ba1 Se1 104.332(17) 6_565 1_545 ?
Se1 Ba1 Se1 112.101(9) 3_655 1_545 ?
Se1 Ba1 Se1 178.116(16) 2_455 3_656 ?
Se1 Ba1 Se1 66.924(3) 6_565 3_656 ?
Se1 Ba1 Se1 77.552(5) 3_655 3_656 ?
Se1 Ba1 Se1 66.924(3) 1_545 3_656 ?
Se1 Ba1 Se1 66.924(3) 2_455 1_544 ?
Se1 Ba1 Se1 178.116(16) 6_565 1_544 ?
Se1 Ba1 Se1 66.924(3) 3_655 1_544 ?
Se1 Ba1 Se1 77.552(5) 1_545 1_544 ?
Se1 Ba1 Se1 114.100(9) 3_656 1_544 ?
Se1 Ba1 Se1 77.552(5) 2_455 2_456 ?
Se1 Ba1 Se1 66.924(3) 6_565 2_456 ?
Se1 Ba1 Se1 178.116(16) 3_655 2_456 ?
Se1 Ba1 Se1 66.924(3) 1_545 2_456 ?
Se1 Ba1 Se1 100.564(16) 3_656 2_456 ?
Se1 Ba1 Se1 114.100(9) 1_544 2_456 ?
Se1 Ba1 Se1 66.924(3) 2_455 6_564 ?
Se1 Ba1 Se1 77.552(5) 6_565 6_564 ?
Se1 Ba1 Se1 66.924(3) 3_655 6_564 ?
Se1 Ba1 Se1 178.116(16) 1_545 6_564 ?
Se1 Ba1 Se1 114.100(9) 3_656 6_564 ?
Se1 Ba1 Se1 100.564(16) 1_544 6_564 ?
Se1 Ba1 Se1 114.100(9) 2_456 6_564 ?
Se1 Ba1 Se2 38.860(12) 2_455 2_455 ?
Se1 Ba1 Se2 73.282(12) 6_565 2_455 ?
Se1 Ba1 Se2 122.378(13) 3_655 2_455 ?
Se1 Ba1 Se2 122.062(11) 1_545 2_455 ?
Se1 Ba1 Se2 140.052(13) 3_656 2_455 ?
Se1 Ba1 Se2 105.778(11) 1_544 2_455 ?
Se1 Ba1 Se2 59.117(13) 2_456 2_455 ?
Se1 Ba1 Se2 58.315(11) 6_564 2_455 ?
Se1 Ba1 Se2 122.062(10) 2_455 . ?
Se1 Ba1 Se2 38.860(12) 6_565 . ?
Se1 Ba1 Se2 73.282(12) 3_655 . ?
Se1 Ba1 Se2 122.378(13) 1_545 . ?
Se1 Ba1 Se2 58.315(11) 3_656 . ?
Se1 Ba1 Se2 140.052(13) 1_544 . ?
Se1 Ba1 Se2 105.778(11) 2_456 . ?
Se1 Ba1 Se2 59.117(13) 6_564 . ?
Se2 Ba1 Se2 92.252(4) 2_455 . ?
Se1 Ba1 Se2 122.378(13) 2_455 2 ?
Se1 Ba1 Se2 122.062(10) 6_565 2 ?
Se1 Ba1 Se2 38.860(12) 3_655 2 ?
Se1 Ba1 Se2 73.282(12) 1_545 2 ?
Se1 Ba1 Se2 59.117(13) 3_656 2 ?
Se1 Ba1 Se2 58.315(11) 1_544 2 ?
Se1 Ba1 Se2 140.052(13) 2_456 2 ?
Se1 Ba1 Se2 105.778(11) 6_564 2 ?
Se2 Ba1 Se2 157.13(2) 2_455 2 ?
Se2 Ba1 Se2 92.252(4) . 2 ?
Se1 Ba1 Se2 73.282(12) 2_455 1_545 ?
Se1 Ba1 Se2 122.378(13) 6_565 1_545 ?
Se1 Ba1 Se2 122.062(11) 3_655 1_545 ?
Se1 Ba1 Se2 38.860(12) 1_545 1_545 ?
Se1 Ba1 Se2 105.778(12) 3_656 1_545 ?
Se1 Ba1 Se2 59.117(13) 1_544 1_545 ?
Se1 Ba1 Se2 58.315(11) 2_456 1_545 ?
Se1 Ba1 Se2 140.052(13) 6_564 1_545 ?
Se2 Ba1 Se2 92.252(4) 2_455 1_545 ?
Se2 Ba1 Se2 157.13(2) . 1_545 ?
Se2 Ba1 Se2 92.252(4) 2 1_545 ?
Se2 Se1 Ba1 78.974(16) . 4 ?
Se2 Se1 Ba1 78.974(16) . 1_565 ?
Ba1 Se1 Ba1 100.579(16) 4 1_565 ?
Se2 Se1 Ba1 119.948(13) . 4_556 ?
Ba1 Se1 Ba1 77.552(5) 4 4_556 ?
Ba1 Se1 Ba1 159.584(17) 1_565 4_556 ?
Se2 Se1 Ba1 119.948(13) . 1_566 ?
Ba1 Se1 Ba1 159.584(17) 4 1_566 ?
Ba1 Se1 Ba1 77.552(5) 1_565 1_566 ?
Ba1 Se1 Ba1 97.048(16) 4_556 1_566 ?
Se1 Se2 Se1 112.66(4) . 6_565 ?
Se1 Se2 Ba1 133.370(12) . . ?
Se1 Se2 Ba1 62.166(9) 6_565 . ?
Se1 Se2 Ba1 133.370(12) . 4_455 ?
Se1 Se2 Ba1 62.166(9) 6_565 4_455 ?
Ba1 Se2 Ba1 87.748(4) . 4_455 ?
Se1 Se2 Ba1 62.167(9) . 1_565 ?
Se1 Se2 Ba1 133.370(12) 6_565 1_565 ?
Ba1 Se2 Ba1 157.13(2) . 1_565 ?
Ba1 Se2 Ba1 87.748(4) 4_455 1_565 ?
Se1 Se2 Ba1 62.167(9) . 4 ?
Se1 Se2 Ba1 133.370(12) 6_565 4 ?
Ba1 Se2 Ba1 87.748(4) . 4 ?
Ba1 Se2 Ba1 157.13(2) 4_455 4 ?
Ba1 Se2 Ba1 87.748(4) 1_565 4 ?

loop_
_geom_bond_atom_site_label_1
_geom_bond_atom_site_label_2
_geom_bond_distance
_geom_bond_site_symmetry_2
_geom_bond_publ_flag
Ba1 Se1 3.3491(4) 2_455 ?
Ba1 Se1 3.3491(4) 6_565 ?
Ba1 Se1 3.3491(4) 3_655 ?
Ba1 Se1 3.3491(4) 1_545 ?
Ba1 Se1 3.4387(4) 3_656 ?
Ba1 Se1 3.4387(4) 1_544 ?
Ba1 Se1 3.4387(4) 2_456 ?
Ba1 Se1 3.4387(4) 6_564 ?
Ba1 Se2 3.7173(2) 2_455 ?
Ba1 Se2 3.7173(2) . ?
Ba1 Se2 3.7173(2) 2 ?
Ba1 Se2 3.7173(2) 1_545 ?
Se1 Se2 2.3762(7) . ?
